data_4322037
loop_
_publ_author_name
'Ina Loose'
'Elisabeth Droste'
'Michael B\"osing'
'Heinrich Pohlmann'
'Michael H. Dickman'
'Cristina Rosu'
'Michael T. Pope'
'Bernt Krebs'

_publ_contact_author
;
Bernt Krebs
Anorganisch-Chemisches Institut
Westfaelische Wilhelms-Universitaet Muenster
Wilhelm-Klemm-Strasse 8
48149 Muenster
Bundesrepublik Deutschland
;
_publ_contact_author_email krebs@uni-muenster.de
_publ_contact_author_fax '0049 251 83 83 66'
_publ_contact_author_phone '0049 251 83 31 31'
_publ_section_title
;
 Heteropolymetalate Clusters of the Subvalent Main Group Elements BiIII
 and SbIII
;
_journal_name_full 'Inorganic Chemistry'
_journal_page_first 2688
_journal_page_last 2694
_journal_paper_doi 10.1021/ic981313m
_journal_volume 38
_journal_year 1999
_chemical_formula_sum 'Bi2 H92 Na10 O120 W22'
_chemical_formula_weight 6705.30
_chemical_name_systematic
; 
 ? 
;
_space_group_IT_number 14
_symmetry_cell_setting monoclinic
_symmetry_space_group_name_Hall '-P 2yn'
_symmetry_space_group_name_H-M 'P 1 21/n 1'
_atom_sites_solution_hydrogens geom
_atom_sites_solution_primary direct
_atom_sites_solution_secondary difmap
_audit_creation_method SHELXL-97
_cell_angle_alpha 90.00
_cell_angle_beta 98.36(3)
_cell_angle_gamma 90.00
_cell_formula_units_Z 2
_cell_length_a 12.999(3)
_cell_length_b 25.389(5)
_cell_length_c 16.279(3)
_cell_measurement_temperature 213(2)
_cell_measurement_theta_max 52.1
_cell_measurement_theta_min 8.1
_cell_volume 5315.5(19)
_computing_structure_refinement 'SHELXL-97 (Sheldrick, 1997)'
_computing_structure_solution 'SHELXS-97 (Sheldrick, 1990)'
_diffrn_ambient_temperature 213(2)
_diffrn_measured_fraction_theta_full 0.917
_diffrn_measured_fraction_theta_max 0.917
_diffrn_radiation_monochromator graphite
_diffrn_radiation_source 'fine-focus sealed tube'
_diffrn_radiation_type MoK\a
_diffrn_radiation_wavelength 0.71073
_diffrn_reflns_av_R_equivalents 0.0000
_diffrn_reflns_av_sigmaI/netI 0.0344
_diffrn_reflns_limit_h_max 13
_diffrn_reflns_limit_h_min -13
_diffrn_reflns_limit_k_max 29
_diffrn_reflns_limit_k_min 0
_diffrn_reflns_limit_l_max 18
_diffrn_reflns_limit_l_min 0
_diffrn_reflns_number 8310
_diffrn_reflns_theta_full 24.50
_diffrn_reflns_theta_max 24.50
_diffrn_reflns_theta_min 4.41
_exptl_absorpt_coefficient_mu 27.163
_exptl_absorpt_correction_type numerical
_exptl_crystal_colour colorless
_exptl_crystal_density_diffrn 4.189
_exptl_crystal_density_method 'not measured'
_exptl_crystal_F_000 5912
_exptl_crystal_size_max 0.8
_exptl_crystal_size_mid 0.25
_exptl_crystal_size_min 0.15
_refine_diff_density_max 2.373
_refine_diff_density_min -7.409
_refine_diff_density_rms 0.506
_refine_ls_extinction_coef 0.00009(2)
_refine_ls_extinction_expression Fc^*^=kFc[1+0.001xFc^2^\l^3^/sin(2\q)]^-1/4^
_refine_ls_extinction_method SHELXL
_refine_ls_goodness_of_fit_ref 1.060
_refine_ls_hydrogen_treatment mixed
_refine_ls_matrix_type full
_refine_ls_number_parameters 382
_refine_ls_number_reflns 8310
_refine_ls_number_restraints 1
_refine_ls_restrained_S_all 1.060
_refine_ls_R_factor_all 0.0748
_refine_ls_R_factor_gt 0.0596
_refine_ls_shift/su_max 0.033
_refine_ls_shift/su_mean 0.002
_refine_ls_structure_factor_coef Fsqd
_refine_ls_weighting_details 'w=1/[\s^2^(Fo^2^)+(0.1026P)^2^+287.6008P] where P=(Fo^2^+2Fc^2^)/3'
_refine_ls_weighting_scheme calc
_refine_ls_wR_factor_gt 0.1665
_refine_ls_wR_factor_ref 0.1740
_reflns_number_gt 6677
_reflns_number_total 8310
_reflns_threshold_expression >2sigma(I)
_cod_data_source_file ic981313m_1.cif
_cod_data_source_block Bi2W22(1)
_cod_depositor_comments
;
The following automatic conversions were performed:

'_refine_ls_weighting_scheme' value 'calc
w=1/[\s^2^(Fo^2^)+(0.1026P)^2^+287.6008P] where P=(Fo^2^+2Fc^2^)/3'
was changed to 'calc'. New tag '_refine_ls_weighting_details' was
created. The value of the new tag was set to
'w=1/[\s^2^(Fo^2^)+(0.1026P)^2^+287.6008P] where P=(Fo^2^+2Fc^2^)/3'.

Automatic conversion script
Id: cif_fix_values 3143 2015-03-26 13:38:13Z robertas 

2024-01-11
Z value and formula fixed to values more according to usual
chemical conventions.                 miguel
;
_cod_original_formula_weight 3352.65
_cod_original_formula_units_Z 4
_cod_original_formula_sum 'H46 Bi Na5 O60 W11'
_cod_database_code 4322037

loop_
_symmetry_equiv_pos_as_xyz
'x, y, z'
'-x+1/2, y+1/2, -z+1/2'
'-x, -y, -z'
'x-1/2, -y-1/2, z-1/2'

loop_
_atom_site_label
_atom_site_type_symbol
_atom_site_fract_x
_atom_site_fract_y
_atom_site_fract_z
_atom_site_U_iso_or_equiv
_atom_site_adp_type
_atom_site_occupancy
_atom_site_calc_flag
_atom_site_refinement_flags
_atom_site_disorder_assembly
_atom_site_disorder_group
Bi1 Bi 0.57311(7) 0.08683(3) 0.58419(5) 0.0198(2) Uani 1 d . . .
W1 W 0.34036(8) 0.06696(4) 0.39576(6) 0.0226(3) Uani 1 d . . .
W2 W 0.38484(8) -0.00531(4) 0.61176(6) 0.0209(2) Uani 1 d . . .
W3 W 0.38079(9) 0.18628(4) 0.50775(7) 0.0303(3) Uani 1 d . . .
W4 W 0.31165(8) 0.10983(4) 0.68325(7) 0.0279(3) Uani 1 d . . .
W5 W 0.49125(9) 0.03825(4) 0.79908(6) 0.0291(3) Uani 1 d . . .
W6 W 0.48777(9) 0.22471(4) 0.69251(7) 0.0295(3) Uani 1 d . . .
W7 W 0.68819(9) 0.14402(4) 0.81832(6) 0.0283(3) Uani 1 d . . .
W8 W 0.75796(8) 0.03076(4) 0.75044(6) 0.0247(3) Uani 1 d . . .
W9 W 0.62814(9) 0.22064(4) 0.53684(7) 0.0306(3) Uani 1 d . . .
W10 W 0.82519(8) 0.13919(4) 0.65954(6) 0.0281(3) Uani 1 d . . .
W11 W 0.78695(13) 0.13474(6) 0.43188(10) 0.0605(4) Uani 1 d . . .
Na1 Na 0.401(2) 0.1595(13) 0.213(2) 0.154(10) Uiso 1 d . . .
Na2 Na 0.0914(9) 0.0095(5) 0.5926(8) 0.044(3) Uiso 1 d . . .
Na3 Na 0.0927(11) 0.2066(6) 0.7483(9) 0.059(4) Uiso 1 d . . .
Na4 Na 0.600(2) -0.0495(11) 0.9832(18) 0.135(9) Uiso 1 d . . .
Na5A Na 0.324(2) 0.2006(11) 0.9550(19) 0.090 Uiso 0.669(4) d P . .
Na5B Na 0.304(5) 0.153(2) 1.016(4) 0.090 Uiso 0.331(4) d P . .
O1 O 0.2194(15) 0.0846(7) 0.4157(12) 0.035(4) Uiso 1 d . . .
O2 O 0.3425(14) 0.0941(7) 0.2971(11) 0.031(4) Uiso 1 d . . .
O3 O 0.4217(13) 0.1227(7) 0.4576(11) 0.026(4) Uiso 1 d . . .
O4 O 0.7114(12) 0.0043(6) 0.6442(10) 0.022(4) Uiso 1 d . . .
O5 O 0.5102(13) -0.0320(7) 0.6042(11) 0.028(4) Uiso 1 d . . .
O6 O 0.3702(13) 0.0263(7) 0.5136(11) 0.026(4) Uiso 1 d . . .
O7 O 0.3067(14) -0.0615(7) 0.5913(11) 0.032(4) Uiso 1 d . . .
O8 O 0.4156(14) -0.0148(7) 0.7376(11) 0.030(4) Uiso 1 d . . .
O9 O 0.2678(15) 0.0435(7) 0.6443(12) 0.034(4) Uiso 1 d . . .
O10 O 0.4635(13) 0.0670(6) 0.6639(10) 0.025(4) Uiso 1 d . . .
O11 O 0.2791(15) 0.2072(8) 0.4369(12) 0.038(5) Uiso 1 d . . .
O12 O 0.3772(14) 0.2358(7) 0.5955(11) 0.032(4) Uiso 1 d . . .
O13 O 0.4876(14) 0.2272(7) 0.4685(12) 0.033(4) Uiso 1 d . . .
O14 O 0.3118(14) 0.1384(7) 0.5787(11) 0.031(4) Uiso 1 d . . .
O15 O 0.5263(14) 0.1675(7) 0.5935(11) 0.029(4) Uiso 1 d . . .
O16 O 0.1953(15) 0.1316(7) 0.7078(12) 0.035(4) Uiso 1 d . . .
O17 O 0.3673(15) 0.0810(7) 0.7909(12) 0.035(4) Uiso 1 d . . .
O18 O 0.4053(13) 0.1706(7) 0.7221(11) 0.027(4) Uiso 1 d . . .
O19 O 0.4887(16) 0.0164(8) 0.8987(13) 0.044(5) Uiso 1 d . . .
O20 O 0.6183(13) 0.0129(7) 0.7795(11) 0.027(4) Uiso 1 d . . .
O21 O 0.5667(14) 0.1056(7) 0.8217(11) 0.031(4) Uiso 1 d . . .
O22 O 0.4538(15) 0.2759(7) 0.7477(12) 0.036(4) Uiso 1 d . . .
O23 O 0.6043(14) 0.2002(7) 0.7640(11) 0.032(4) Uiso 1 d . . .
O24 O 0.5729(13) 0.2616(7) 0.6235(11) 0.030(4) Uiso 1 d . . .
O25 O 0.7119(15) 0.1706(7) 0.9154(12) 0.036(4) Uiso 1 d . . .
O26 O 0.8060(14) 0.1665(7) 0.7725(11) 0.030(4) Uiso 1 d . . .
O27 O 0.7605(14) 0.0775(7) 0.8419(12) 0.033(4) Uiso 1 d . . .
O28 O 0.6795(12) 0.1037(6) 0.6934(9) 0.017(3) Uiso 1 d . . .
O29 O 0.6820(16) 0.2730(8) 0.4946(13) 0.045(5) Uiso 1 d . . .
O30 O 0.6556(14) 0.1662(7) 0.4722(11) 0.031(4) Uiso 1 d . . .
O31 O 0.7420(14) 0.1997(7) 0.6171(11) 0.031(4) Uiso 1 d . . .
O32 O 0.9498(15) 0.1644(7) 0.6614(12) 0.036(4) Uiso 1 d . . .
O33 O 0.7966(12) 0.1064(6) 0.5595(10) 0.022(4) Uiso 1 d . . .
O34 O 0.8318(14) -0.0203(7) 0.7967(11) 0.031(4) Uiso 1 d . . .
O35 O 0.8654(14) 0.0715(7) 0.7160(12) 0.033(4) Uiso 1 d . . .
O36 O 0.748(2) 0.1500(11) 0.3276(18) 0.074(8) Uiso 1 d . . .
O37 O 0.867(3) 0.1909(13) 0.467(2) 0.092(10) Uiso 1 d . . .
O38 O 0.901(2) 0.0888(11) 0.4189(18) 0.071(7) Uiso 1 d . . .
OW1 O 0.271(3) 0.2092(17) 0.258(3) 0.121(13) Uiso 1 d . . .
OW2 O 0.568(4) 0.1203(19) 0.214(3) 0.141(16) Uiso 1 d . . .
OW3 O 0.030(3) 0.2926(17) 0.798(3) 0.125(13) Uiso 1 d . . .
OW4 O 0.664(3) -0.0896(17) 0.873(3) 0.126(14) Uiso 1 d . . .
OW5 O 0.399(2) 0.2103(11) 0.0975(18) 0.073(8) Uiso 1 d . . .
OW6 O 0.0716(16) 0.1021(8) 0.5356(13) 0.044(5) Uiso 1 d . . .
OW7 O 0.069(2) 0.0400(12) 0.728(2) 0.086(9) Uiso 1 d . . .
OW8 O 0.0955(15) -0.0059(8) 0.4490(13) 0.039(5) Uiso 1 d . . .
OW9 O 0.119(3) 0.2542(17) 0.632(3) 0.121(13) Uiso 1 d . . .
OW10 O 0.005(3) 0.1780(15) 0.864(2) 0.108(11) Uiso 1 d . . .
OW11 O 0.254(2) 0.2337(10) 0.8187(17) 0.066(7) Uiso 1 d . . .
OW12 O 0.441(3) -0.1023(15) 0.960(2) 0.106(11) Uiso 1 d . . .
OW13 O 0.714(3) 0.0339(14) 1.002(2) 0.097(10) Uiso 1 d . . .
OW14 O 0.462(3) 0.1780(16) 0.919(3) 0.117(12) Uiso 1 d . . .
OW15 O 0.726(4) -0.096(2) 1.073(3) 0.150(17) Uiso 1 d . . .
OW16 O 0.845(6) -0.135(3) 0.884(4) 0.09(2) Uiso 0.50 d P . .
OW17 O 1.051(8) 0.122(4) 1.085(6) 0.14(3) Uiso 0.50 d P . .
OW18 O 0.403(6) 0.339(3) 0.523(5) 0.25(3) Uiso 1 d . . .
OW19 O 0.093(6) 0.131(3) 0.288(5) 0.23(3) Uiso 1 d . . .
OW20 O 0.228(5) -0.039(2) 0.808(4) 0.19(2) Uiso 1 d . . .
OW21 O 0.573(3) 0.2677(15) 0.954(2) 0.106(11) Uiso 1 d . . .
OW22 O 0.275(5) 0.326(3) 0.596(4) 0.20(2) Uiso 1 d . . .
OW23 O 0.927(6) -0.092(3) 1.063(5) 0.11(2) Uiso 0.50 d P . .
OW24 O 0.985(11) -0.062(6) 1.078(9) 0.20(5) Uiso 0.50 d P . .

loop_
_atom_site_aniso_label
_atom_site_aniso_U_11
_atom_site_aniso_U_22
_atom_site_aniso_U_33
_atom_site_aniso_U_23
_atom_site_aniso_U_13
_atom_site_aniso_U_12
Bi1 0.0264(5) 0.0157(4) 0.0161(4) -0.0023(3) -0.0013(3) 0.0003(3)
W1 0.0308(6) 0.0169(5) 0.0182(5) -0.0024(4) -0.0034(4) 0.0031(4)
W2 0.0261(6) 0.0175(5) 0.0184(5) -0.0008(4) 0.0003(4) -0.0008(4)
W3 0.0426(7) 0.0193(5) 0.0251(6) -0.0041(4) -0.0082(5) 0.0070(4)
W4 0.0290(6) 0.0277(6) 0.0259(6) -0.0089(4) 0.0008(4) 0.0024(4)
W5 0.0350(6) 0.0346(6) 0.0167(5) 0.0001(4) 0.0003(4) -0.0015(4)
W6 0.0408(7) 0.0188(5) 0.0266(6) -0.0085(4) -0.0035(5) 0.0036(4)
W7 0.0369(6) 0.0255(5) 0.0201(5) -0.0086(4) -0.0042(4) 0.0011(4)
W8 0.0311(6) 0.0211(5) 0.0194(5) -0.0028(4) -0.0047(4) 0.0018(4)
W9 0.0473(7) 0.0171(5) 0.0261(6) -0.0004(4) 0.0008(5) -0.0021(4)
W10 0.0334(6) 0.0259(5) 0.0232(5) -0.0048(4) -0.0015(4) -0.0081(4)
W11 0.0719(11) 0.0551(9) 0.0548(9) 0.0005(7) 0.0100(8) -0.0075(7)

loop_
_atom_type_symbol
_atom_type_description
_atom_type_scat_dispersion_real
_atom_type_scat_dispersion_imag
_atom_type_scat_source
O O 0.0106 0.0060 'International Tables Vol C Tables 4.2.6.8 and 6.1.1.4'
Na Na 0.0362 0.0249 'International Tables Vol C Tables 4.2.6.8 and 6.1.1.4'
W W -0.8490 6.8722 'International Tables Vol C Tables 4.2.6.8 and 6.1.1.4'
Bi Bi -4.1077 10.2566 'International Tables Vol C Tables 4.2.6.8 and 6.1.1.4'
H H 0.0000 0.0000 'International Tables Vol C Tables 4.2.6.8 and 6.1.1.4'

loop_
_geom_angle_atom_site_label_1
_geom_angle_atom_site_label_2
_geom_angle_atom_site_label_3
_geom_angle
_geom_angle_site_symmetry_1
_geom_angle_site_symmetry_3
_geom_angle_publ_flag
O10 Bi1 O28 87.1(6) . . ?
O10 Bi1 O15 87.8(6) . . ?
O28 Bi1 O15 84.6(6) . . ?
O10 Bi1 W2 37.8(4) . . ?
O28 Bi1 W2 114.4(4) . . ?
O15 Bi1 W2 115.0(5) . . ?
O1 W1 O2 102.0(9) . . ?
O1 W1 O3 98.9(8) . . ?
O2 W1 O3 96.2(8) . . ?
O1 W1 O4 91.4(8) . 3_656 ?
O2 W1 O4 96.2(8) . 3_656 ?
O3 W1 O4 161.9(7) . 3_656 ?
O1 W1 O5 165.9(8) . 3_656 ?
O2 W1 O5 91.6(8) . 3_656 ?
O3 W1 O5 82.9(7) . 3_656 ?
O4 W1 O5 83.5(7) 3_656 3_656 ?
O1 W1 O6 90.5(8) . . ?
O2 W1 O6 167.5(7) . . ?
O3 W1 O6 82.8(7) . . ?
O4 W1 O6 82.3(6) 3_656 . ?
O5 W1 O6 75.9(6) 3_656 . ?
O7 W2 O6 102.4(8) . . ?
O7 W2 O5 100.8(8) . . ?
O6 W2 O5 95.1(8) . . ?
O7 W2 O8 96.8(8) . . ?
O6 W2 O8 159.4(7) . . ?
O5 W2 O8 88.7(7) . . ?
O7 W2 O9 96.2(8) . . ?
O6 W2 O9 88.4(8) . . ?
O5 W2 O9 161.4(8) . . ?
O8 W2 O9 81.9(7) . . ?
O7 W2 O10 166.1(7) . . ?
O6 W2 O10 87.3(7) . . ?
O5 W2 O10 88.0(7) . . ?
O8 W2 O10 72.6(7) . . ?
O9 W2 O10 73.9(7) . . ?
O7 W2 Bi1 157.7(6) . . ?
O6 W2 Bi1 64.0(5) . . ?
O5 W2 Bi1 65.0(5) . . ?
O8 W2 Bi1 99.8(5) . . ?
O9 W2 Bi1 100.7(5) . . ?
O10 W2 Bi1 36.1(4) . . ?
O11 W3 O12 101.5(9) . . ?
O11 W3 O13 97.6(9) . . ?
O12 W3 O13 89.5(8) . . ?
O11 W3 O3 102.1(8) . . ?
O12 W3 O3 155.6(7) . . ?
O13 W3 O3 93.2(7) . . ?
O11 W3 O14 102.3(9) . . ?
O12 W3 O14 84.5(7) . . ?
O13 W3 O14 160.0(8) . . ?
O3 W3 O14 84.8(7) . . ?
O11 W3 O15 172.2(8) . . ?
O12 W3 O15 77.5(7) . . ?
O13 W3 O15 74.6(7) . . ?
O3 W3 O15 79.9(7) . . ?
O14 W3 O15 85.4(7) . . ?
O16 W4 O14 102.0(9) . . ?
O16 W4 O9 97.7(9) . . ?
O14 W4 O9 94.7(8) . . ?
O16 W4 O17 97.9(9) . . ?
O14 W4 O17 158.3(8) . . ?
O9 W4 O17 91.3(8) . . ?
O16 W4 O18 101.2(8) . . ?
O14 W4 O18 84.7(7) . . ?
O9 W4 O18 160.8(8) . . ?
O17 W4 O18 82.9(7) . . ?
O16 W4 O10 169.6(8) . . ?
O14 W4 O10 86.8(7) . . ?
O9 W4 O10 75.7(7) . . ?
O17 W4 O10 74.4(7) . . ?
O18 W4 O10 85.1(6) . . ?
O19 W5 O20 101.0(9) . . ?
O19 W5 O8 101.1(9) . . ?
O20 W5 O8 94.1(8) . . ?
O19 W5 O17 96.7(9) . . ?
O20 W5 O17 160.7(8) . . ?
O8 W5 O17 89.9(8) . . ?
O19 W5 O21 100.4(9) . . ?
O20 W5 O21 84.3(7) . . ?
O8 W5 O21 158.4(8) . . ?
O17 W5 O21 85.0(8) . . ?
O19 W5 O10 170.0(8) . . ?
O20 W5 O10 88.0(7) . . ?
O8 W5 O10 73.7(7) . . ?
O17 W5 O10 75.0(7) . . ?
O21 W5 O10 84.7(7) . . ?
O22 W6 O18 103.2(8) . . ?
O22 W6 O23 100.2(9) . . ?
O18 W6 O23 92.2(8) . . ?
O22 W6 O24 98.8(8) . . ?
O18 W6 O24 156.3(8) . . ?
O23 W6 O24 92.5(8) . . ?
O22 W6 O12 95.7(8) . . ?
O18 W6 O12 86.1(7) . . ?
O23 W6 O12 164.0(8) . . ?
O24 W6 O12 83.1(7) . . ?
O22 W6 O15 167.4(8) . . ?
O18 W6 O15 84.6(7) . . ?
O23 W6 O15 89.2(7) . . ?
O24 W6 O15 72.2(7) . . ?
O12 W6 O15 74.8(7) . . ?
O25 W7 O21 102.7(9) . . ?
O25 W7 O26 101.5(8) . . ?
O21 W7 O26 155.5(8) . . ?
O25 W7 O23 98.4(8) . . ?
O21 W7 O23 88.6(8) . . ?
O26 W7 O23 91.9(8) . . ?
O25 W7 O27 98.3(8) . . ?
O21 W7 O27 85.8(8) . . ?
O26 W7 O27 86.8(8) . . ?
O23 W7 O27 163.2(8) . . ?
O25 W7 O28 171.9(7) . . ?
O21 W7 O28 81.8(7) . . ?
O26 W7 O28 73.7(7) . . ?
O23 W7 O28 88.4(7) . . ?
O27 W7 O28 75.2(7) . . ?
O34 W8 O4 102.7(8) . . ?
O34 W8 O35 98.8(8) . . ?
O4 W8 O35 94.4(7) . . ?
O34 W8 O27 100.5(8) . . ?
O4 W8 O27 156.1(7) . . ?
O35 W8 O27 87.8(8) . . ?
O34 W8 O20 101.2(8) . . ?
O4 W8 O20 87.4(7) . . ?
O35 W8 O20 159.0(7) . . ?
O27 W8 O20 82.4(7) . . ?
O34 W8 O28 172.8(7) . . ?
O4 W8 O28 81.2(6) . . ?
O35 W8 O28 74.7(7) . . ?
O27 W8 O28 76.4(7) . . ?
O20 W8 O28 84.9(6) . . ?
O29 W9 O30 103.6(9) . . ?
O29 W9 O31 99.9(9) . . ?
O30 W9 O31 89.2(8) . . ?
O29 W9 O24 95.3(9) . . ?
O30 W9 O24 161.1(8) . . ?
O31 W9 O24 89.1(7) . . ?
O29 W9 O13 96.1(9) . . ?
O30 W9 O13 88.9(8) . . ?
O31 W9 O13 163.9(7) . . ?
O24 W9 O13 87.5(7) . . ?
O29 W9 O15 165.2(8) . . ?
O30 W9 O15 87.5(7) . . ?
O31 W9 O15 89.8(7) . . ?
O24 W9 O15 73.6(7) . . ?
O13 W9 O15 74.1(7) . . ?
O29 W9 Na5A 21.2(8) . 4_665 ?
O30 W9 Na5A 89.9(7) . 4_665 ?
O31 W9 Na5A 83.7(7) . 4_665 ?
O24 W9 Na5A 108.6(7) . 4_665 ?
O13 W9 Na5A 112.4(7) . 4_665 ?
O15 W9 Na5A 173.0(7) . 4_665 ?
O32 W10 O33 104.7(8) . . ?
O32 W10 O31 100.6(8) . . ?
O33 W10 O31 90.7(7) . . ?
O32 W10 O35 97.4(8) . . ?
O33 W10 O35 91.4(7) . . ?
O31 W10 O35 160.7(7) . . ?
O32 W10 O26 95.5(8) . . ?
O33 W10 O26 159.8(7) . . ?
O31 W10 O26 85.2(7) . . ?
O35 W10 O26 86.2(7) . . ?
O32 W10 O28 164.6(7) . . ?
O33 W10 O28 88.0(6) . . ?
O31 W10 O28 87.7(6) . . ?
O35 W10 O28 73.3(7) . . ?
O26 W10 O28 72.1(6) . . ?
O36 W11 O37 102.0(14) . . ?
O36 W11 O38 98.6(13) . . ?
O37 W11 O38 95.6(14) . . ?
O36 W11 O30 94.8(11) . . ?
O37 W11 O30 93.3(12) . . ?
O38 W11 O30 162.0(10) . . ?
O36 W11 O33 165.2(10) . . ?
O37 W11 O33 90.4(12) . . ?
O38 W11 O33 88.0(9) . . ?
O30 W11 O33 76.3(7) . . ?
O36 W11 O7 86.9(10) . 3_656 ?
O37 W11 O7 171.1(12) . 3_656 ?
O38 W11 O7 83.4(10) . 3_656 ?
O30 W11 O7 85.5(7) . 3_656 ?
O33 W11 O7 80.8(6) . 3_656 ?
OW5 Na1 OW1 91.7(17) . . ?
OW5 Na1 OW4 88.5(17) . 3_656 ?
OW1 Na1 OW4 113(2) . 3_656 ?
OW5 Na1 O2 156.2(18) . . ?
OW1 Na1 O2 83.6(15) . . ?
OW4 Na1 O2 72.2(15) 3_656 . ?
OW5 Na1 OW3 96.5(17) . 4_665 ?
OW1 Na1 OW3 91.4(19) . 4_665 ?
OW4 Na1 OW3 155(2) 3_656 4_665 ?
O2 Na1 OW3 106.9(17) . 4_665 ?
OW5 Na1 OW2 98.0(18) . . ?
OW1 Na1 OW2 159(2) . . ?
OW4 Na1 OW2 86.2(19) 3_656 . ?
O2 Na1 OW2 94.4(17) . . ?
OW3 Na1 OW2 69.2(18) 4_665 . ?
OW5 Na1 Na5B 42.7(14) . 1_554 ?
OW1 Na1 Na5B 98.2(18) . 1_554 ?
OW4 Na1 Na5B 47.1(16) 3_656 1_554 ?
O2 Na1 Na5B 114.8(16) . 1_554 ?
OW3 Na1 Na5B 138(2) 4_665 1_554 ?
OW2 Na1 Na5B 101.6(19) . 1_554 ?
OW5 Na1 Na3 65.8(10) . 4_665 ?
OW1 Na1 Na3 87.8(14) . 4_665 ?
OW4 Na1 Na3 148.1(16) 3_656 4_665 ?
O2 Na1 Na3 136.9(13) . 4_665 ?
OW3 Na1 Na3 31.1(12) 4_665 4_665 ?
OW2 Na1 Na3 79.5(14) . 4_665 ?
Na5B Na1 Na3 108.2(14) 1_554 4_665 ?
OW8 Na2 OW7 168.9(11) . . ?
OW8 Na2 OW8 83.3(8) . 3_556 ?
OW7 Na2 OW8 91.0(10) . 3_556 ?
OW8 Na2 O9 103.8(8) . . ?
OW7 Na2 O9 78.8(10) . . ?
OW8 Na2 O9 161.1(8) 3_556 . ?
OW8 Na2 O38 75.9(9) . 3_656 ?
OW7 Na2 O38 113.8(11) . 3_656 ?
OW8 Na2 O38 89.6(9) 3_556 3_656 ?
O9 Na2 O38 109.1(9) . 3_656 ?
OW8 Na2 OW6 78.9(8) . . ?
OW7 Na2 OW6 90.9(10) . . ?
OW8 Na2 OW6 83.5(8) 3_556 . ?
O9 Na2 OW6 80.8(7) . . ?
O38 Na2 OW6 154.5(10) 3_656 . ?
OW8 Na2 Na2 42.2(5) . 3_556 ?
OW7 Na2 Na2 131.5(10) . 3_556 ?
OW8 Na2 Na2 41.1(5) 3_556 3_556 ?
O9 Na2 Na2 142.9(8) . 3_556 ?
O38 Na2 Na2 80.4(8) 3_656 3_556 ?
OW6 Na2 Na2 78.2(6) . 3_556 ?
OW9 Na3 OW11 91.3(13) . . ?
OW9 Na3 O32 86.7(12) . 1_455 ?
OW11 Na3 O32 167.1(11) . 1_455 ?
OW9 Na3 OW10 157.6(15) . . ?
OW11 Na3 OW10 101.2(12) . . ?
O32 Na3 OW10 85.0(11) 1_455 . ?
OW9 Na3 O16 92.1(12) . . ?
OW11 Na3 O16 83.0(9) . . ?
O32 Na3 O16 84.3(8) 1_455 . ?
OW10 Na3 O16 107.8(11) . . ?
OW9 Na3 OW3 84.4(15) . . ?
OW11 Na3 OW3 83.9(13) . . ?
O32 Na3 OW3 108.5(12) 1_455 . ?
OW10 Na3 OW3 78.6(14) . . ?
O16 Na3 OW3 166.4(13) . . ?
OW9 Na3 Na5A 120.4(12) . . ?
OW11 Na3 Na5A 29.3(8) . . ?
O32 Na3 Na5A 149.0(8) 1_455 . ?
OW10 Na3 Na5A 74.4(11) . . ?
O16 Na3 Na5A 80.4(7) . . ?
OW3 Na3 Na5A 90.1(12) . . ?
OW9 Na3 Na1 67.7(12) . 4_566 ?
OW11 Na3 Na1 107.4(9) . 4_566 ?
O32 Na3 Na1 83.7(7) 1_455 4_566 ?
OW10 Na3 Na1 90.7(11) . 4_566 ?
O16 Na3 Na1 156.9(8) . 4_566 ?
OW3 Na3 Na1 28.9(11) . 4_566 ?
Na5A Na3 Na1 118.8(7) . 4_566 ?
OW4 Na4 OW15 88.1(19) . . ?
OW4 Na4 OW12 91.6(17) . . ?
OW15 Na4 OW12 108.2(19) . . ?
OW4 Na4 O19 96.4(16) . . ?
OW15 Na4 O19 168.2(19) . . ?
OW12 Na4 O19 82.7(13) . . ?
OW4 Na4 O19 171.6(18) . 3_657 ?
OW15 Na4 O19 92.7(16) . 3_657 ?
OW12 Na4 O19 80.2(13) . 3_657 ?
O19 Na4 O19 84.5(11) . 3_657 ?
OW4 Na4 OW13 100.9(17) . . ?
OW15 Na4 OW13 90.3(17) . . ?
OW12 Na4 OW13 158.1(17) . . ?
O19 Na4 OW13 78.1(12) . . ?
O19 Na4 OW13 87.4(13) 3_657 . ?
OW4 Na4 Na5B 53.6(17) . 3_657 ?
OW15 Na4 Na5B 44.0(18) . 3_657 ?
OW12 Na4 Na5B 81.8(17) . 3_657 ?
O19 Na4 Na5B 145.5(18) . 3_657 ?
O19 Na4 Na5B 122.6(17) 3_657 3_657 ?
OW13 Na4 Na5B 120.1(18) . 3_657 ?
OW4 Na4 Na4 138.4(19) . 3_657 ?
OW15 Na4 Na4 133.5(19) . 3_657 ?
OW12 Na4 Na4 78.4(13) . 3_657 ?
O19 Na4 Na4 42.6(8) . 3_657 ?
O19 Na4 Na4 41.9(7) 3_657 3_657 ?
OW13 Na4 Na4 80.3(13) . 3_657 ?
Na5B Na4 Na4 156.9(18) 3_657 3_657 ?
OW4 Na4 Na5A 71.0(13) . 3_657 ?
OW15 Na4 Na5A 40.9(14) . 3_657 ?
OW12 Na4 Na5A 71.9(12) . 3_657 ?
O19 Na4 Na5A 150.9(12) . 3_657 ?
O19 Na4 Na5A 104.3(11) 3_657 3_657 ?
OW13 Na4 Na5A 129.2(13) . 3_657 ?
Na5B Na4 Na5A 18.9(13) 3_657 3_657 ?
Na4 Na4 Na5A 139.0(13) 3_657 3_657 ?
Na5B Na5A OW14 101(3) . . ?
Na5B Na5A O29 80(2) . 4_566 ?
OW14 Na5A O29 178(2) . 4_566 ?
Na5B Na5A OW5 64(2) . 1_556 ?
OW14 Na5A OW5 92.9(18) . 1_556 ?
O29 Na5A OW5 85.8(14) 4_566 1_556 ?
Na5B Na5A OW11 139(3) . . ?
OW14 Na5A OW11 93.8(18) . . ?
O29 Na5A OW11 86.6(13) 4_566 . ?
OW5 Na5A OW11 153.8(16) 1_556 . ?
Na5B Na5A OW15 47(2) . 3_657 ?
OW14 Na5A OW15 82.9(18) . 3_657 ?
O29 Na5A OW15 99.2(16) 4_566 3_657 ?
OW5 Na5A OW15 108.4(17) 1_556 3_657 ?
OW11 Na5A OW15 97.5(16) . 3_657 ?
Na5B Na5A O37 138(3) . 4_566 ?
OW14 Na5A O37 96.9(17) . 4_566 ?
O29 Na5A O37 81.0(13) 4_566 4_566 ?
OW5 Na5A O37 77.4(13) 1_556 4_566 ?
OW11 Na5A O37 76.7(12) . 4_566 ?
OW15 Na5A O37 174.2(18) 3_657 4_566 ?
Na5B Na5A W9 91(2) . 4_566 ?
OW14 Na5A W9 161.2(17) . 4_566 ?
O29 Na5A W9 16.6(7) 4_566 4_566 ?
OW5 Na5A W9 78.4(10) 1_556 4_566 ?
OW11 Na5A W9 87.4(10) . 4_566 ?
OW15 Na5A W9 115.5(14) 3_657 4_566 ?
O37 Na5A W9 65.1(9) 4_566 4_566 ?
Na5B Na5A Na4 36(2) . 3_657 ?
OW14 Na5A Na4 67.2(14) . 3_657 ?
O29 Na5A Na4 114.2(12) 4_566 3_657 ?
OW5 Na5A Na4 78.8(11) 1_556 3_657 ?
OW11 Na5A Na4 126.9(13) . 3_657 ?
OW15 Na5A Na4 34.2(12) 3_657 3_657 ?
O37 Na5A Na4 150.6(13) 4_566 3_657 ?
W9 Na5A Na4 126.0(9) 4_566 3_657 ?
Na5B Na5A Na3 111(2) . . ?
OW14 Na5A Na3 109.8(16) . . ?
O29 Na5A Na3 71.5(10) 4_566 . ?
OW5 Na5A Na3 157.2(13) 1_556 . ?
OW11 Na5A Na3 28.1(8) . . ?
OW15 Na5A Na3 77.0(13) 3_657 . ?
O37 Na5A Na3 97.7(11) 4_566 . ?
W9 Na5A Na3 79.4(6) 4_566 . ?
Na4 Na5A Na3 110.8(8) 3_657 . ?
Na5A Na5B OW15 97(3) . 3_657 ?
Na5A Na5B OW5 75(3) . 1_556 ?
OW15 Na5B OW5 157(3) 3_657 1_556 ?
Na5A Na5B OW4 160(4) . 3_657 ?
OW15 Na5B OW4 94(3) 3_657 3_657 ?
OW5 Na5B OW4 88(2) 1_556 3_657 ?
Na5A Na5B O29 59(2) . 4_566 ?
OW15 Na5B O29 113(3) 3_657 4_566 ?
OW5 Na5B O29 82(2) 1_556 4_566 ?
OW4 Na5B O29 131(3) 3_657 4_566 ?
Na5A Na5B OW16 133(4) . 3_657 ?
OW15 Na5B OW16 103(3) 3_657 3_657 ?
OW5 Na5B OW16 98(3) 1_556 3_657 ?
OW4 Na5B OW16 60(2) 3_657 3_657 ?
O29 Na5B OW16 73(2) 4_566 3_657 ?
Na5A Na5B OW14 45(2) . . ?
OW15 Na5B OW14 81(3) 3_657 . ?
OW5 Na5B OW14 78(2) 1_556 . ?
OW4 Na5B OW14 121(3) 3_657 . ?
O29 Na5B OW14 105(2) 4_566 . ?
OW16 Na5B OW14 176(3) 3_657 . ?
Na5A Na5B Na4 125(3) . 3_657 ?
OW15 Na5B Na4 54(2) 3_657 3_657 ?
OW5 Na5B Na4 113(2) 1_556 3_657 ?
OW4 Na5B Na4 50.7(16) 3_657 3_657 ?
O29 Na5B Na4 164(3) 4_566 3_657 ?
OW16 Na5B Na4 101(2) 3_657 3_657 ?
OW14 Na5B Na4 82.2(18) . 3_657 ?
Na5A Na5B Na1 119(3) . 1_556 ?
OW15 Na5B Na1 138(3) 3_657 1_556 ?
OW5 Na5B Na1 43.9(14) 1_556 1_556 ?
OW4 Na5B Na1 45.5(16) 3_657 1_556 ?
O29 Na5B Na1 104(2) 4_566 1_556 ?
OW16 Na5B Na1 68(2) 3_657 1_556 ?
OW14 Na5B Na1 109(2) . 1_556 ?
Na4 Na5B Na1 86.5(18) 3_657 1_556 ?
W1 O2 Na1 149.5(13) . . ?
W3 O3 W1 131.7(9) . . ?
W8 O4 W1 132.2(9) . 3_656 ?
W2 O5 W1 175.5(10) . 3_656 ?
W2 O6 W1 175.5(10) . . ?
W2 O7 W11 177.6(10) . 3_656 ?
W5 O8 W2 117.6(9) . . ?
W4 O9 W2 115.2(9) . . ?
W4 O9 Na2 130.9(10) . . ?
W2 O9 Na2 112.2(8) . . ?
Bi1 O10 W2 106.0(7) . . ?
Bi1 O10 W5 129.4(8) . . ?
W2 O10 W5 95.9(6) . . ?
Bi1 O10 W4 129.3(8) . . ?
W2 O10 W4 95.0(6) . . ?
W5 O10 W4 92.1(6) . . ?
W3 O12 W6 114.0(9) . . ?
W3 O13 W9 114.6(9) . . ?
W4 O14 W3 147.0(10) . . ?
Bi1 O15 W9 111.3(8) . . ?
Bi1 O15 W3 112.4(8) . . ?
W9 O15 W3 96.6(7) . . ?
Bi1 O15 W6 138.7(9) . . ?
W9 O15 W6 96.6(7) . . ?
W3 O15 W6 93.0(6) . . ?
W4 O16 Na3 147.3(11) . . ?
W5 O17 W4 118.2(10) . . ?
W6 O18 W4 146.7(10) . . ?
W5 O19 Na4 130.4(13) . . ?
W5 O19 Na4 133.2(12) . 3_657 ?
Na4 O19 Na4 95.5(11) . 3_657 ?
W5 O20 W8 146.3(10) . . ?
W7 O21 W5 147.8(10) . . ?
W6 O23 W7 151.7(11) . . ?
W6 O24 W9 117.4(9) . . ?
W7 O26 W10 118.2(9) . . ?
W8 O27 W7 115.8(9) . . ?
Bi1 O28 W10 110.2(6) . . ?
Bi1 O28 W8 112.3(6) . . ?
W10 O28 W8 94.9(6) . . ?
Bi1 O28 W7 141.4(7) . . ?
W10 O28 W7 96.1(6) . . ?
W8 O28 W7 92.4(6) . . ?
W9 O29 Na5A 142.3(14) . 4_665 ?
W9 O29 Na5B 147.4(19) . 4_665 ?
Na5A O29 Na5B 40.3(16) 4_665 4_665 ?
W9 O30 W11 136.1(10) . . ?
W9 O31 W10 143.2(10) . . ?
W10 O32 Na3 144.0(11) . 1_655 ?
W10 O33 W11 132.6(8) . . ?
W8 O35 W10 117.1(9) . . ?
W11 O37 Na5A 130.6(17) . 4_665 ?
W11 O38 Na2 130.9(14) . 3_656 ?
Na1 OW3 Na3 120(2) 4_566 . ?
Na4 OW4 Na1 131(2) . 3_656 ?
Na4 OW4 Na5B 76(2) . 3_657 ?
Na1 OW4 Na5B 87(2) 3_656 3_657 ?
Na5B OW5 Na1 93(2) 1_554 . ?
Na5B OW5 Na5A 40.6(17) 1_554 1_554 ?
Na1 OW5 Na5A 134.1(17) . 1_554 ?
Na2 OW8 Na2 96.7(8) . 3_556 ?
Na3 OW11 Na5A 122.6(14) . . ?
Na5A OW14 Na5B 34.1(16) . . ?
Na5B OW15 Na4 82(3) 3_657 . ?
Na5B OW15 Na5A 36(2) 3_657 3_657 ?
Na4 OW15 Na5A 105(2) . 3_657 ?
OW17 OW16 Na5B 123(6) 3_757 3_657 ?

loop_
_geom_bond_atom_site_label_1
_geom_bond_atom_site_label_2
_geom_bond_distance
_geom_bond_site_symmetry_2
_geom_bond_publ_flag
Bi1 O10 2.123(17) . ?
Bi1 O28 2.131(15) . ?
Bi1 O15 2.149(17) . ?
Bi1 W2 3.4617(14) . ?
W1 O1 1.711(19) . ?
W1 O2 1.752(18) . ?
W1 O3 1.956(17) . ?
W1 O4 2.006(16) 3_656 ?
W1 O5 2.136(17) 3_656 ?
W1 O6 2.163(17) . ?
W2 O7 1.754(18) . ?
W2 O6 1.774(17) . ?
W2 O5 1.785(17) . ?
W2 O8 2.044(18) . ?
W2 O9 2.090(19) . ?
W2 O10 2.210(16) . ?
W3 O11 1.71(2) . ?
W3 O12 1.908(18) . ?
W3 O13 1.917(18) . ?
W3 O3 1.919(17) . ?
W3 O14 1.978(18) . ?
W3 O15 2.233(18) . ?
W4 O16 1.711(19) . ?
W4 O14 1.851(18) . ?
W4 O9 1.859(19) . ?
W4 O17 1.939(19) . ?
W4 O18 2.010(17) . ?
W4 O10 2.314(17) . ?
W5 O19 1.72(2) . ?
W5 O20 1.842(17) . ?
W5 O8 1.869(18) . ?
W5 O17 1.931(19) . ?
W5 O21 1.979(18) . ?
W5 O10 2.297(17) . ?
W6 O22 1.675(19) . ?
W6 O18 1.849(17) . ?
W6 O23 1.877(18) . ?
W6 O24 1.930(18) . ?
W6 O12 1.994(18) . ?
W6 O15 2.279(17) . ?
W7 O25 1.704(19) . ?
W7 O21 1.864(18) . ?
W7 O26 1.887(18) . ?
W7 O23 1.930(18) . ?
W7 O27 1.945(18) . ?
W7 O28 2.265(15) . ?
W8 O34 1.721(18) . ?
W8 O4 1.871(16) . ?
W8 O35 1.887(19) . ?
W8 O27 1.900(19) . ?
W8 O20 1.994(17) . ?
W8 O28 2.248(15) . ?
W9 O29 1.69(2) . ?
W9 O30 1.803(18) . ?
W9 O31 1.902(18) . ?
W9 O24 1.971(18) . ?
W9 O13 2.003(18) . ?
W9 O15 2.185(17) . ?
W9 Na5A 3.64(3) 4_665 ?
W10 O32 1.739(19) . ?
W10 O33 1.819(16) . ?
W10 O31 1.947(18) . ?
W10 O35 1.983(18) . ?
W10 O26 2.014(18) . ?
W10 O28 2.237(15) . ?
W11 O36 1.74(3) . ?
W11 O37 1.81(3) . ?
W11 O38 1.92(3) . ?
W11 O30 2.077(18) . ?
W11 O33 2.184(16) . ?
W11 O7 2.225(18) 3_656 ?
Na1 OW5 2.28(4) . ?
Na1 OW1 2.31(5) . ?
Na1 OW4 2.34(5) 3_656 ?
Na1 O2 2.35(4) . ?
Na1 OW3 2.35(5) 4_665 ?
Na1 OW2 2.38(6) . ?
Na1 Na5B 3.28(7) 1_554 ?
Na1 Na3 4.20(4) 4_665 ?
Na2 OW8 2.38(2) . ?
Na2 OW7 2.39(3) . ?
Na2 OW8 2.43(2) 3_556 ?
Na2 O9 2.48(2) . ?
Na2 O38 2.51(3) 3_656 ?
Na2 OW6 2.53(2) . ?
Na2 Na2 3.59(2) 3_556 ?
Na3 OW9 2.31(5) . ?
Na3 OW11 2.34(3) . ?
Na3 O32 2.41(2) 1_455 ?
Na3 OW10 2.44(4) . ?
Na3 O16 2.47(2) . ?
Na3 OW3 2.50(5) . ?
Na3 Na5A 4.18(3) . ?
Na3 Na1 4.20(4) 4_566 ?
Na4 OW4 2.32(5) . ?
Na4 OW15 2.36(6) . ?
Na4 OW12 2.45(5) . ?
Na4 O19 2.49(4) . ?
Na4 O19 2.53(4) 3_657 ?
Na4 OW13 2.58(4) . ?
Na4 Na5B 2.90(7) 3_657 ?
Na4 Na4 3.71(6) 3_657 ?
Na4 Na5A 4.05(4) 3_657 ?
Na5A Na5B 1.61(6) . ?
Na5A OW14 2.05(5) . ?
Na5A O29 2.15(4) 4_566 ?
Na5A OW5 2.40(4) 1_556 ?
Na5A OW11 2.42(4) . ?
Na5A OW15 2.75(6) 3_657 ?
Na5A O37 2.81(4) 4_566 ?
Na5A W9 3.64(3) 4_566 ?
Na5A Na4 4.05(4) 3_657 ?
Na5B OW15 2.03(8) 3_657 ?
Na5B OW5 2.23(7) 1_556 ?
Na5B OW4 2.41(8) 3_657 ?
Na5B O29 2.46(6) 4_566 ?
Na5B OW16 2.75(9) 3_657 ?
Na5B OW14 2.83(7) . ?
Na5B Na4 2.90(7) 3_657 ?
Na5B Na1 3.28(7) 1_556 ?
O4 W1 2.006(16) 3_656 ?
O5 W1 2.136(17) 3_656 ?
O7 W11 2.225(18) 3_656 ?
O19 Na4 2.53(4) 3_657 ?
O29 Na5A 2.15(4) 4_665 ?
O29 Na5B 2.46(6) 4_665 ?
O32 Na3 2.41(2) 1_655 ?
O37 Na5A 2.81(4) 4_665 ?
O38 Na2 2.51(3) 3_656 ?
OW3 Na1 2.35(5) 4_566 ?
OW4 Na1 2.34(5) 3_656 ?
OW4 Na5B 2.41(8) 3_657 ?
OW5 Na5B 2.23(7) 1_554 ?
OW5 Na5A 2.40(4) 1_554 ?
OW8 Na2 2.43(2) 3_556 ?
OW15 Na5B 2.03(8) 3_657 ?
OW15 Na5A 2.75(6) 3_657 ?
OW16 OW17 1.41(10) 3_757 ?
OW16 Na5B 2.75(9) 3_657 ?
OW17 OW16 1.41(10) 3_757 ?
OW23 OW24 1.08(14) . ?
